data_2227104
loop_
_publ_author_name
'Ather, Abdul Qayyum'
'Tahir, M. Nawaz'
'Khan, Misbahul Ain'
'Athar, Muhammad Makshoof'
'Bueno, Eliana AparecidaSilicz'

_publ_section_title
;
 3-Chloro-6-(1<i>H</i>-pyrazol-1-yl)pyridazine
;
_journal_coeditor_code VM2034
_journal_issue 8
_journal_name_full 'Acta Crystallographica Section E'
_journal_page_first o2016
_journal_paper_doi 10.1107/S1600536810027121
_journal_volume 66
_journal_year 2010
_chemical_formula_iupac 'C7 H5 Cl N4'
_chemical_formula_moiety 'C7 H5 Cl N4'
_chemical_formula_sum 'C7 H5 Cl N4'
_chemical_formula_weight 180.60
_chemical_name_systematic
;
3-Chloro-6-(1<i>H</i>-pyrazol-1-yl)pyridazine
;
_space_group_IT_number 2
_symmetry_cell_setting triclinic
_symmetry_space_group_name_Hall '-P 1'
_symmetry_space_group_name_H-M 'P -1'
_atom_sites_solution_hydrogens geom
_atom_sites_solution_primary direct
_atom_sites_solution_secondary difmap
_audit_creation_method SHELXL-97
_cell_angle_alpha 83.00(3)
_cell_angle_beta 77.64(2)
_cell_angle_gamma 88.04(3)
_cell_formula_units_Z 2
_cell_length_a 5.684(3)
_cell_length_b 6.526(3)
_cell_length_c 11.130(6)
_cell_measurement_reflns_used 774
_cell_measurement_temperature 296(2)
_cell_measurement_theta_max 25.05
_cell_measurement_theta_min 3.15
_cell_volume 400.3(4)
_computing_cell_refinement 'SAINT (Bruker, 2007)'
_computing_data_collection 'APEX2 (Bruker, 2007)'
_computing_data_reduction 'SAINT (Bruker, 2007)'
_computing_molecular_graphics 'ORTEP-3 for Windows (Farrugia, 1997) and PLATON (Spek, 2009)'
_computing_publication_material
;
WinGX (Farrugia, 1999) and PLATON (Spek, 2009)
;
_computing_structure_refinement 'SHELXL97 (Sheldrick, 2008)'
_computing_structure_solution 'SHELXS97 (Sheldrick, 2008)'
_diffrn_ambient_temperature 296(2)
_diffrn_detector_area_resol_mean 8.20
_diffrn_measured_fraction_theta_full 0.999
_diffrn_measured_fraction_theta_max 0.999
_diffrn_measurement_device_type 'Bruker Kappa APEXII CCD'
_diffrn_measurement_method \w
_diffrn_radiation_monochromator graphite
_diffrn_radiation_source 'fine-focus sealed tube'
_diffrn_radiation_type MoK\a
_diffrn_radiation_wavelength 0.71073
_diffrn_reflns_av_R_equivalents 0.0705
_diffrn_reflns_av_sigmaI/netI 0.0855
_diffrn_reflns_limit_h_max 6
_diffrn_reflns_limit_h_min -6
_diffrn_reflns_limit_k_max 7
_diffrn_reflns_limit_k_min -7
_diffrn_reflns_limit_l_max 13
_diffrn_reflns_limit_l_min -13
_diffrn_reflns_number 5550
_diffrn_reflns_theta_full 25.05
_diffrn_reflns_theta_max 25.05
_diffrn_reflns_theta_min 3.15
_diffrn_standards_number 0
_exptl_absorpt_coefficient_mu 0.420
_exptl_absorpt_correction_T_max 0.988
_exptl_absorpt_correction_T_min 0.982
_exptl_absorpt_correction_type multi-scan
_exptl_absorpt_process_details '(SADABS; Bruker, 2005)'
_exptl_crystal_colour colourless
_exptl_crystal_density_diffrn 1.499
_exptl_crystal_density_method 'not measured'
_exptl_crystal_description needle
_exptl_crystal_F_000 184
_exptl_crystal_size_max 0.30
_exptl_crystal_size_mid 0.14
_exptl_crystal_size_min 0.14
_refine_diff_density_max 0.219
_refine_diff_density_min -0.218
_refine_ls_goodness_of_fit_ref 1.083
_refine_ls_hydrogen_treatment constr
_refine_ls_matrix_type full
_refine_ls_number_parameters 109
_refine_ls_number_reflns 1422
_refine_ls_number_restraints 0
_refine_ls_restrained_S_all 1.083
_refine_ls_R_factor_all 0.1286
_refine_ls_R_factor_gt 0.0623
_refine_ls_shift/su_max 0.000
_refine_ls_shift/su_mean 0.000
_refine_ls_structure_factor_coef Fsqd
_refine_ls_weighting_details 'calc w=1/[\s^2^(Fo^2^)+(0.0381P)^2^+0.2760P] where P=(Fo^2^+2Fc^2^)/3'
_refine_ls_weighting_scheme calc
_refine_ls_wR_factor_gt 0.1294
_refine_ls_wR_factor_ref 0.1542
_reflns_number_gt 774
_reflns_number_total 1422
_reflns_threshold_expression I>2\s(I)
_cod_data_source_file vm2034.cif
_cod_data_source_block I
_cod_original_cell_volume 400.2(4)
_cod_database_code 2227104
_cod_database_fobs_code 2227104

loop_
_symmetry_equiv_pos_site_id
_symmetry_equiv_pos_as_xyz
1 x,y,z
2 -x,-y,-z

loop_
_atom_site_aniso_label
_atom_site_aniso_U_11
_atom_site_aniso_U_22
_atom_site_aniso_U_33
_atom_site_aniso_U_12
_atom_site_aniso_U_13
_atom_site_aniso_U_23
Cl1 0.0676(9) 0.1105(13) 0.0459(8) -0.0045(8) 0.0038(6) -0.0068(7)
N1 0.040(2) 0.084(3) 0.047(2) -0.002(2) 0.0002(19) -0.005(2)
N2 0.028(2) 0.076(3) 0.051(2) -0.0027(17) -0.0050(16) -0.003(2)
N3 0.0321(19) 0.055(3) 0.044(2) -0.0020(17) -0.0012(16) -0.0033(18)
N4 0.041(2) 0.076(3) 0.049(3) -0.0033(19) 0.0048(17) -0.005(2)
C1 0.046(3) 0.061(3) 0.040(3) -0.004(2) 0.002(2) -0.009(2)
C2 0.040(3) 0.060(3) 0.052(3) -0.001(2) -0.011(2) -0.005(2)
C3 0.031(2) 0.049(3) 0.052(3) -0.0045(19) -0.004(2) -0.001(2)
C4 0.039(2) 0.038(3) 0.046(3) 0.0016(19) -0.003(2) -0.008(2)
C5 0.058(3) 0.097(4) 0.051(3) -0.002(3) -0.021(3) -0.004(3)
C6 0.079(4) 0.104(5) 0.050(3) -0.009(3) -0.015(3) -0.006(3)
C7 0.061(3) 0.089(4) 0.051(3) -0.008(3) 0.008(2) -0.005(3)

loop_
_atom_site_type_symbol
_atom_site_label
_atom_site_fract_x
_atom_site_fract_y
_atom_site_fract_z
_atom_site_U_iso_or_equiv
_atom_site_thermal_displace_type
_atom_site_calc_flag
_atom_site_refinement_flags
_atom_site_occupancy
Cl Cl1 0.0311(2) 0.6902(2) 0.86426(11) 0.0772(6) Uani . . 1.000
N N1 -0.0066(6) 0.7294(6) 0.6368(3) 0.0586(14) Uani . . 1.000
N N2 0.0752(6) 0.7486(6) 0.5126(3) 0.0525(14) Uani . . 1.000
N N3 0.3753(6) 0.7757(5) 0.3384(3) 0.0449(14) Uani . . 1.000
N N4 0.6127(6) 0.7910(6) 0.2806(3) 0.0576(16) Uani . . 1.000
C C1 0.1521(8) 0.7182(7) 0.7066(4) 0.0503(17) Uani . . 1.000
C C2 0.4010(7) 0.7237(7) 0.6628(4) 0.0506(17) Uani . . 1.000
C C3 0.4819(7) 0.7451(6) 0.5399(4) 0.0450(16) Uani . . 1.000
C C4 0.3094(7) 0.7556(6) 0.4674(4) 0.0417(16) Uani . . 1.000
C C5 0.2316(9) 0.7798(8) 0.2556(4) 0.0676(19) Uani . . 1.000
C C6 0.3770(10) 0.7966(9) 0.1421(5) 0.078(2) Uani . . 1.000
C C7 0.6095(9) 0.8042(8) 0.1617(5) 0.0701(19) Uani . . 1.000
H H2 0.50643 0.71294 0.71672 0.0608 Uiso . . 1.000
H H3 0.64564 0.75254 0.50460 0.0538 Uiso . . 1.000
H H5 0.06440 0.77251 0.27366 0.0814 Uiso . . 1.000
H H6 0.33112 0.80200 0.06646 0.0928 Uiso . . 1.000
H H7 0.74672 0.81708 0.09857 0.0841 Uiso . . 1.000

loop_
_atom_type_symbol
_atom_type_description
_atom_type_scat_dispersion_real
_atom_type_scat_dispersion_imag
_atom_type_scat_source
C C 0.0033 0.0016 'International Tables Vol C Tables 4.2.6.8 and 6.1.1.4'
H H 0.0000 0.0000 'International Tables Vol C Tables 4.2.6.8 and 6.1.1.4'
N N 0.0061 0.0033 'International Tables Vol C Tables 4.2.6.8 and 6.1.1.4'
Cl Cl 0.1484 0.1585 'International Tables Vol C Tables 4.2.6.8 and 6.1.1.4'

loop_
_geom_angle_atom_site_label_1
_geom_angle_atom_site_label_2
_geom_angle_atom_site_label_3
_geom_angle_site_symmetry_1
_geom_angle_site_symmetry_2
_geom_angle_site_symmetry_3
_geom_angle
_geom_angle_publ_flag
N2 N1 C1 . . . 117.9(4) no
N1 N2 C4 . . . 119.1(3) no
N4 N3 C4 . . . 120.1(3) no
N4 N3 C5 . . . 111.4(3) no
C4 N3 C5 . . . 128.5(4) no
N3 N4 C7 . . . 104.0(4) no
Cl1 C1 N1 . . . 114.7(3) no
Cl1 C1 C2 . . . 120.4(3) no
N1 C1 C2 . . . 124.9(4) no
C1 C2 C3 . . . 117.2(4) no
C2 C3 C4 . . . 116.9(4) no
N2 C4 N3 . . . 114.7(4) no
N2 C4 C3 . . . 124.0(4) no
N3 C4 C3 . . . 121.3(4) no
N3 C5 C6 . . . 106.9(5) no
C5 C6 C7 . . . 105.7(5) no
N4 C7 C6 . . . 112.0(5) no
C1 C2 H2 . . . 121.00 no
C3 C2 H2 . . . 121.00 no
C2 C3 H3 . . . 122.00 no
C4 C3 H3 . . . 122.00 no
N3 C5 H5 . . . 126.00 no
C6 C5 H5 . . . 127.00 no
C5 C6 H6 . . . 127.00 no
C7 C6 H6 . . . 127.00 no
N4 C7 H7 . . . 124.00 no
C6 C7 H7 . . . 124.00 no

loop_
_geom_bond_atom_site_label_1
_geom_bond_atom_site_label_2
_geom_bond_site_symmetry_1
_geom_bond_site_symmetry_2
_geom_bond_distance
_geom_bond_publ_flag
Cl1 C1 . . 1.732(5) no
N1 N2 . . 1.353(5) no
N1 C1 . . 1.306(6) no
N2 C4 . . 1.319(5) no
N3 N4 . . 1.366(5) no
N3 C4 . . 1.395(5) no
N3 C5 . . 1.354(6) no
N4 C7 . . 1.320(6) no
C1 C2 . . 1.394(6) no
C2 C3 . . 1.338(6) no
C3 C4 . . 1.392(6) no
C5 C6 . . 1.348(7) no
C6 C7 . . 1.388(8) no
C2 H2 . . 0.9300 no
C3 H3 . . 0.9300 no
C5 H5 . . 0.9300 no
C6 H6 . . 0.9300 no
C7 H7 . . 0.9300 no

loop_
_geom_contact_atom_site_label_1
_geom_contact_atom_site_label_2
_geom_contact_distance
_geom_contact_site_symmetry_1
_geom_contact_site_symmetry_2
_geom_contact_publ_flag
Cl1 Cl1 3.632(3) . 2_567 no
Cl1 H7 2.9500 . 1_456 no
N1 C2 3.318(6) . 1_455 no
N1 C3 3.305(6) . 1_455 no
N2 C3 3.321(6) . 1_455 no
N4 C2 3.342(6) . 2_666 no
N4 C2 3.299(6) . 2_676 no
N1 H2 2.7200 . 1_455 no
N1 H3 2.7000 . 1_455 no
N2 H3 2.4600 . 1_455 no
N2 H5 2.6600 . . no
N4 H5 2.5500 . 1_655 no
N4 H3 2.5200 . . no
C2 N1 3.318(6) . 1_655 no
C2 N4 3.342(6) . 2_666 no
C2 N4 3.299(6) . 2_676 no
C3 N1 3.305(6) . 1_655 no
C3 N2 3.321(6) . 1_655 no
C3 C3 3.411(6) . 2_666 no
C3 C3 3.339(6) . 2_676 no
C3 C4 3.442(6) . 2_666 no
C3 C4 3.491(6) . 2_676 no
C4 C3 3.442(6) . 2_666 no
C4 C3 3.491(6) . 2_676 no
C7 H5 3.0900 . 1_655 no
H2 N1 2.7200 . 1_655 no
H3 N1 2.7000 . 1_655 no
H3 N2 2.4600 . 1_655 no
H3 N4 2.5200 . . no
H5 N2 2.6600 . . no
H5 N4 2.5500 . 1_455 no
H5 C7 3.0900 . 1_455 no
H7 Cl1 2.9500 . 1_654 no

loop_
_geom_hbond_atom_site_label_D
_geom_hbond_atom_site_label_H
_geom_hbond_atom_site_label_A
_geom_hbond_site_symmetry_A
_geom_hbond_distance_DH
_geom_hbond_distance_HA
_geom_hbond_distance_DA
_geom_hbond_angle_DHA
_geom_hbond_publ_flag
C3 H3 N2 1_655 0.9300 2.4600 3.321(6) 154.00 yes
C5 H5 N4 1_455 0.9300 2.5500 3.468(7) 169.00 yes

loop_
_geom_torsion_atom_site_label_1
_geom_torsion_atom_site_label_2
_geom_torsion_atom_site_label_3
_geom_torsion_atom_site_label_4
_geom_torsion_site_symmetry_1
_geom_torsion_site_symmetry_2
_geom_torsion_site_symmetry_3
_geom_torsion_site_symmetry_4
_geom_torsion
_geom_torsion_publ_flag
C1 N1 N2 C4 . . . . -0.1(6) no
N2 N1 C1 Cl1 . . . . -179.1(3) no
N2 N1 C1 C2 . . . . -0.3(7) no
N1 N2 C4 N3 . . . . -180.0(4) no
N1 N2 C4 C3 . . . . -0.2(6) no
C4 N3 N4 C7 . . . . 179.0(4) no
C5 N3 N4 C7 . . . . 0.0(5) no
N4 N3 C4 N2 . . . . 178.0(4) no
N4 N3 C4 C3 . . . . -1.7(6) no
C5 N3 C4 N2 . . . . -3.1(6) no
C5 N3 C4 C3 . . . . 177.2(4) no
N4 N3 C5 C6 . . . . 0.4(6) no
C4 N3 C5 C6 . . . . -178.6(4) no
N3 N4 C7 C6 . . . . -0.3(6) no
Cl1 C1 C2 C3 . . . . 179.8(3) no
N1 C1 C2 C3 . . . . 1.0(7) no
C1 C2 C3 C4 . . . . -1.3(6) no
C2 C3 C4 N2 . . . . 1.0(6) no
C2 C3 C4 N3 . . . . -179.3(4) no
N3 C5 C6 C7 . . . . -0.6(6) no
C5 C6 C7 N4 . . . . 0.6(7) no

loop_
_cod_related_entry_id
_cod_related_entry_database
_cod_related_entry_code
1 ChemSpider 15263812
